data_2225622
loop_
_publ_author_name
'Saeed, Aamer'
'Rafique, Hummera'
'Simpson, Jim'
'Ashraf, Zaman'

_publ_section_title
;
 Methyl 3,5-dibromo-4-methylbenzoate
;
_journal_coeditor_code JJ2027
_journal_issue 4
_journal_name_full 'Acta Crystallographica Section E'
_journal_page_first o982
_journal_page_last o983
_journal_paper_doi 10.1107/S1600536810011062
_journal_volume 66
_journal_year 2010
_chemical_formula_iupac 'C9 H8 Br2 O2'
_chemical_formula_moiety 'C9 H8 Br2 O2'
_chemical_formula_sum 'C9 H8 Br2 O2'
_chemical_formula_weight 307.97
_chemical_name_systematic
;
Methyl 3,5-dibromo-4-methylbenzoate
;
_space_group_IT_number 19
_symmetry_cell_setting orthorhombic
_symmetry_space_group_name_Hall 'P 2ac 2ab'
_symmetry_space_group_name_H-M 'P 21 21 21'
_atom_sites_solution_hydrogens geom
_atom_sites_solution_primary direct
_atom_sites_solution_secondary difmap
_cell_angle_alpha 90.00
_cell_angle_beta 90.00
_cell_angle_gamma 90.00
_cell_formula_units_Z 4
_cell_length_a 3.9716(2)
_cell_length_b 14.2359(7)
_cell_length_c 17.2893(8)
_cell_measurement_reflns_used 4848
_cell_measurement_temperature 89(2)
_cell_measurement_theta_max 30.40
_cell_measurement_theta_min 2.76
_cell_volume 977.52(8)
_computing_cell_refinement 'APEX2 and SAINT (Bruker, 2006)'
_computing_data_collection 'APEX2 (Bruker, 2006)'
_computing_data_reduction 'SAINT (Bruker, 2006)'
_computing_molecular_graphics
;
SHELXTL (Sheldrick, 2008) and Mercury (Macrae <i>et al.</i>,
2008)
;
_computing_publication_material
;
SHELXL97 (Sheldrick, 2008), enCIFer (Allen <i>et al.</i>,
2004), PLATON (Spek, 2009)
and publCIF (Westrip, 2010)
;
_computing_structure_refinement
;
SHELXL97 (Sheldrick, 2008) and TITAN2000 (Hunter & Simpson,
1999)
;
_computing_structure_solution 'SHELXS97 (Sheldrick, 2008)'
_diffrn_ambient_temperature 89(2)
_diffrn_measured_fraction_theta_full 0.992
_diffrn_measured_fraction_theta_max 0.935
_diffrn_measurement_device_type 'Bruker APEXII CCD'
_diffrn_measurement_method \w
_diffrn_radiation_monochromator graphite
_diffrn_radiation_source 'fine-focus sealed tube'
_diffrn_radiation_type MoK\a
_diffrn_radiation_wavelength 0.71073
_diffrn_reflns_av_R_equivalents 0.0606
_diffrn_reflns_av_sigmaI/netI 0.0576
_diffrn_reflns_limit_h_max 4
_diffrn_reflns_limit_h_min -6
_diffrn_reflns_limit_k_max 21
_diffrn_reflns_limit_k_min -21
_diffrn_reflns_limit_l_max 25
_diffrn_reflns_limit_l_min -25
_diffrn_reflns_number 17658
_diffrn_reflns_theta_full 32.00
_diffrn_reflns_theta_max 33.34
_diffrn_reflns_theta_min 3.71
_diffrn_standards_number 0
_exptl_absorpt_coefficient_mu 8.255
_exptl_absorpt_correction_T_max 1.00000
_exptl_absorpt_correction_T_min 0.29489
_exptl_absorpt_correction_type multi-scan
_exptl_absorpt_process_details '(SADABS; Bruker, 2006)'
_exptl_crystal_colour colourless
_exptl_crystal_density_diffrn 2.093
_exptl_crystal_density_method 'not measured'
_exptl_crystal_description 'rectangular plate'
_exptl_crystal_F_000 592
_exptl_crystal_size_max 0.64
_exptl_crystal_size_mid 0.14
_exptl_crystal_size_min 0.08
_refine_diff_density_max 1.151
_refine_diff_density_min -1.090
_refine_ls_abs_structure_details 'Flack (1983), 1659 Friedel pairs'
_refine_ls_abs_structure_Flack 0.039(14)
_refine_ls_extinction_method none
_refine_ls_goodness_of_fit_ref 1.086
_refine_ls_hydrogen_treatment constr
_refine_ls_matrix_type full
_refine_ls_number_parameters 120
_refine_ls_number_reflns 3471
_refine_ls_number_restraints 0
_refine_ls_restrained_S_all 1.086
_refine_ls_R_factor_all 0.0492
_refine_ls_R_factor_gt 0.0328
_refine_ls_shift/su_max 0.001
_refine_ls_shift/su_mean 0.000
_refine_ls_structure_factor_coef Fsqd
_refine_ls_weighting_details 'calc w=1/[\s^2^(Fo^2^)+0.5972P] where P=(Fo^2^+2Fc^2^)/3'
_refine_ls_weighting_scheme calc
_refine_ls_wR_factor_gt 0.0606
_refine_ls_wR_factor_ref 0.0648
_reflns_number_gt 2922
_reflns_number_total 3471
_reflns_threshold_expression I>2\s(I)
_cod_data_source_file jj2027.cif
_cod_data_source_block I
_cod_database_code 2225622
_cod_database_fobs_code 2225622

loop_
_symmetry_equiv_pos_as_xyz
'x, y, z'
'-x+1/2, -y, z+1/2'
'-x, y+1/2, -z+1/2'
'x+1/2, -y+1/2, -z'

loop_
_atom_site_type_symbol
_atom_site_label
_atom_site_fract_x
_atom_site_fract_y
_atom_site_fract_z
_atom_site_U_iso_or_equiv
_atom_site_adp_type
_atom_site_calc_flag
_atom_site_refinement_flags
_atom_site_occupancy
_atom_site_disorder_assembly
_atom_site_disorder_group
Br Br1 0.86943(10) 0.87630(2) 0.134557(17) 0.01774(7) Uani d . 1 . .
C C1 0.7685(7) 0.7603(2) 0.18453(18) 0.0116(6) Uani d . 1 . .
C C2 0.8609(8) 0.67455(19) 0.15060(16) 0.0119(5) Uani d . 1 . .
C C21 1.0349(8) 0.6680(2) 0.07366(19) 0.0172(7) Uani d . 1 . .
H H21A 1.2073 0.6188 0.0757 0.026 Uiso calc R 1 . .
H H21B 1.1411 0.7283 0.0615 0.026 Uiso calc R 1 . .
H H21C 0.8697 0.6525 0.0335 0.026 Uiso calc R 1 . .
C C3 0.7704(8) 0.5947(2) 0.19236(18) 0.0120(6) Uani d . 1 . .
Br Br2 0.86513(9) 0.47350(2) 0.151431(17) 0.01548(7) Uani d . 1 . .
C C4 0.6050(9) 0.59686(19) 0.26311(17) 0.0128(5) Uani d . 1 . .
H H4 0.5508 0.5404 0.2897 0.015 Uiso calc R 1 . .
C C5 0.5202(7) 0.6844(2) 0.29418(19) 0.0122(6) Uani d . 1 . .
C C6 0.6011(9) 0.7667(2) 0.25473(17) 0.0138(6) Uani d . 1 . .
H H6 0.5426 0.8262 0.2756 0.017 Uiso calc R 1 . .
C C7 0.3351(8) 0.69264(19) 0.36902(17) 0.0133(5) Uani d . 1 . .
O O1 0.2258(6) 0.76517(15) 0.39530(14) 0.0181(5) Uani d . 1 . .
O O2 0.3030(6) 0.60888(15) 0.40440(12) 0.0163(5) Uani d . 1 . .
C C8 0.1345(11) 0.6119(2) 0.47902(17) 0.0214(6) Uani d . 1 . .
H H8A 0.2618 0.6524 0.5144 0.032 Uiso calc R 1 . .
H H8B 0.1215 0.5483 0.5005 0.032 Uiso calc R 1 . .
H H8C -0.0933 0.6371 0.4725 0.032 Uiso calc R 1 . .

loop_
_atom_site_aniso_label
_atom_site_aniso_U_11
_atom_site_aniso_U_22
_atom_site_aniso_U_33
_atom_site_aniso_U_12
_atom_site_aniso_U_13
_atom_site_aniso_U_23
Br1 0.02028(15) 0.01578(13) 0.01716(15) -0.00211(15) 0.00154(16) 0.00416(11)
C1 0.0112(13) 0.0118(13) 0.0118(14) -0.0026(10) -0.0006(11) 0.0039(11)
C2 0.0084(10) 0.0148(11) 0.0126(13) -0.0006(13) -0.0016(14) 0.0007(10)
C21 0.0153(14) 0.0231(16) 0.0131(16) 0.0021(13) 0.0022(12) 0.0006(12)
C3 0.0122(14) 0.0129(13) 0.0109(14) -0.0004(11) -0.0019(11) -0.0009(10)
Br2 0.01713(14) 0.01478(12) 0.01454(14) 0.00131(14) 0.00229(15) -0.00278(10)
C4 0.0103(13) 0.0151(12) 0.0131(13) -0.0003(13) -0.0004(13) -0.0003(10)
C5 0.0090(12) 0.0176(14) 0.0099(14) -0.0004(11) -0.0032(11) -0.0003(12)
C6 0.0122(14) 0.0139(13) 0.0152(13) -0.0009(13) -0.0006(13) 0.0002(10)
C7 0.0139(14) 0.0161(13) 0.0099(12) -0.0001(11) -0.0028(12) -0.0013(10)
O1 0.0206(12) 0.0177(11) 0.0160(11) 0.0043(9) 0.0027(9) -0.0009(9)
O2 0.0208(13) 0.0181(10) 0.0098(10) -0.0014(9) 0.0048(9) 0.0003(8)
C8 0.0235(16) 0.0295(16) 0.0113(14) -0.0020(18) 0.0063(16) 0.0020(12)

loop_
_atom_type_symbol
_atom_type_description
_atom_type_scat_dispersion_real
_atom_type_scat_dispersion_imag
_atom_type_scat_source
C C 0.0033 0.0016 'International Tables Vol C Tables 4.2.6.8 and 6.1.1.4'
H H 0.0000 0.0000 'International Tables Vol C Tables 4.2.6.8 and 6.1.1.4'
O O 0.0106 0.0060 'International Tables Vol C Tables 4.2.6.8 and 6.1.1.4'
Br Br -0.2901 2.4595 'International Tables Vol C Tables 4.2.6.8 and 6.1.1.4'

loop_
_geom_angle_atom_site_label_1
_geom_angle_atom_site_label_2
_geom_angle_atom_site_label_3
_geom_angle_site_symmetry_1
_geom_angle_site_symmetry_3
_geom_angle
_geom_angle_publ_flag
C6 C1 C2 . . 123.3(3) ?
C6 C1 Br1 . . 116.1(2) ?
C2 C1 Br1 . . 120.6(2) ?
C3 C2 C1 . . 115.2(3) ?
C3 C2 C21 . . 121.8(3) ?
C1 C2 C21 . . 123.0(3) ?
C2 C21 H21A . . 109.5 ?
C2 C21 H21B . . 109.5 ?
H21A C21 H21B . . 109.5 ?
C2 C21 H21C . . 109.5 ?
H21A C21 H21C . . 109.5 ?
H21B C21 H21C . . 109.5 ?
C4 C3 C2 . . 124.0(3) ?
C4 C3 Br2 . . 116.2(2) ?
C2 C3 Br2 . . 119.7(2) ?
C3 C4 C5 . . 118.2(3) ?
C3 C4 H4 . . 120.9 ?
C5 C4 H4 . . 120.9 ?
C6 C5 C4 . . 120.4(3) ?
C6 C5 C7 . . 118.2(3) ?
C4 C5 C7 . . 121.4(3) ?
C1 C6 C5 . . 119.0(3) ?
C1 C6 H6 . . 120.5 ?
C5 C6 H6 . . 120.5 ?
O1 C7 O2 . . 123.5(3) ?
O1 C7 C5 . . 124.7(3) ?
O2 C7 C5 . . 111.8(2) ?
C7 O1 Br2 . 3_655 139.7(2) ?
C7 O2 C8 . . 114.9(2) ?
O2 C8 H8A . . 109.5 ?
O2 C8 H8B . . 109.5 ?
H8A C8 H8B . . 109.5 ?
O2 C8 H8C . . 109.5 ?
H8A C8 H8C . . 109.5 ?
H8B C8 H8C . . 109.5 ?

loop_
_geom_bond_atom_site_label_1
_geom_bond_atom_site_label_2
_geom_bond_site_symmetry_2
_geom_bond_distance
_geom_bond_publ_flag
Br1 C1 . 1.907(3) ?
C1 C6 . 1.387(4) ?
C1 C2 . 1.403(4) ?
C2 C3 . 1.394(4) ?
C2 C21 . 1.502(4) ?
C21 H21A . 0.9800 ?
C21 H21B . 0.9800 ?
C21 H21C . 0.9800 ?
C3 C4 . 1.389(4) ?
C3 Br2 . 1.902(3) ?
C4 C5 . 1.398(4) ?
C4 H4 . 0.9500 ?
C5 C6 . 1.393(4) ?
C5 C7 . 1.493(4) ?
C6 H6 . 0.9500 ?
C7 O1 . 1.209(3) ?
C7 O2 . 1.346(3) ?
O1 Br2 3_655 3.095(2) ?
O2 C8 . 1.454(4) ?
C8 H8A . 0.9800 ?
C8 H8B . 0.9800 ?
C8 H8C . 0.9800 ?

loop_
_geom_hbond_atom_site_label_D
_geom_hbond_atom_site_label_H
_geom_hbond_atom_site_label_A
_geom_hbond_site_symmetry_A
_geom_hbond_distance_DH
_geom_hbond_distance_HA
_geom_hbond_distance_DA
_geom_hbond_angle_DHA
C8 H8C O2 1_455 0.98 2.70 3.546(5) 144.6
C6 H6 Br2 3_655 0.95 2.93 3.838(3) 159.3
C8 H8A O1 4_566 0.98 2.69 3.647(4) 166.7

loop_
_geom_torsion_atom_site_label_1
_geom_torsion_atom_site_label_2
_geom_torsion_atom_site_label_3
_geom_torsion_atom_site_label_4
_geom_torsion_site_symmetry_1
_geom_torsion_site_symmetry_2
_geom_torsion_site_symmetry_3
_geom_torsion_site_symmetry_4
_geom_torsion
_geom_torsion_publ_flag
C6 C1 C2 C3 . . . . 0.4(4) ?
Br1 C1 C2 C3 . . . . -179.4(2) ?
C6 C1 C2 C21 . . . . 178.5(3) ?
Br1 C1 C2 C21 . . . . -1.3(4) ?
C1 C2 C3 C4 . . . . -0.9(5) ?
C21 C2 C3 C4 . . . . -179.0(3) ?
C1 C2 C3 Br2 . . . . 177.7(2) ?
C21 C2 C3 Br2 . . . . -0.4(4) ?
C2 C3 C4 C5 . . . . 0.7(5) ?
Br2 C3 C4 C5 . . . . -177.9(2) ?
C3 C4 C5 C6 . . . . -0.1(4) ?
C3 C4 C5 C7 . . . . 178.6(3) ?
C2 C1 C6 C5 . . . . 0.2(5) ?
Br1 C1 C6 C5 . . . . -180.0(2) ?
C4 C5 C6 C1 . . . . -0.4(4) ?
C7 C5 C6 C1 . . . . -179.0(3) ?
C6 C5 C7 O1 . . . . 6.2(5) ?
C4 C5 C7 O1 . . . . -172.5(3) ?
C6 C5 C7 O2 . . . . -173.9(3) ?
C4 C5 C7 O2 . . . . 7.5(4) ?
O2 C7 O1 Br2 . . . 3_655 -172.96(18) ?
C5 C7 O1 Br2 . . . 3_655 7.0(5) ?
O1 C7 O2 C8 . . . . -2.0(4) ?
C5 C7 O2 C8 . . . . 178.1(3) ?
